data_7055415
loop_
_publ_author_name
'Bogojeski, Jovana'
'Volbeda, Jeroen'
'Bugarcic, Zivadin D.'
'Freytag, Matthias'
'Tamm, Matthias'

_publ_section_title
;
 Platinum(II) complexes with hybrid amine-imidazolin-2-imine ligands and
 their reactivity toward bio-molecules
;
_journal_name_full 'New J. Chem.'
_journal_paper_doi 10.1039/C5NJ03360H
_journal_year 2016
_chemical_formula_sum 'C17 H32 Cl8 N4 Pt'
_chemical_formula_weight 771.16
_chemical_name_systematic
; 
 ? 
;
_space_group_IT_number 14
_symmetry_cell_setting monoclinic
_symmetry_space_group_name_Hall '-P 2yn'
_symmetry_space_group_name_H-M 'P 1 21/n 1'
_atom_sites_solution_hydrogens geom
_atom_sites_solution_primary direct
_atom_sites_solution_secondary difmap
_audit_creation_method SHELXL-97
_audit_update_record
;
2015-10-16 deposited with the CCDC.
2016-03-15 downloaded from the CCDC.
;
_cell_angle_alpha 90.00
_cell_angle_beta 90.040(2)
_cell_angle_gamma 90.00
_cell_formula_units_Z 4
_cell_length_a 11.5923(3)
_cell_length_b 16.9429(3)
_cell_length_c 14.1236(3)
_cell_measurement_reflns_used 27589
_cell_measurement_temperature 100(2)
_cell_measurement_theta_max 30.2970
_cell_measurement_theta_min 2.5590
_cell_volume 2773.98(11)
_computing_cell_refinement
; 
CrysAlisPro, Agilent Technologies, 
Version 1.171.36.28 (release 01-02-2013 CrysAlis171 .NET) 
(compiled Feb  1 2013,16:14:44)  
;
_computing_data_collection
; 
CrysAlisPro, Agilent Technologies, 
Version 1.171.36.28 (release 01-02-2013 CrysAlis171 .NET) 
(compiled Feb  1 2013,16:14:44)  
;
_computing_data_reduction
; 
CrysAlisPro, Agilent Technologies, 
Version 1.171.36.28 (release 01-02-2013 CrysAlis171 .NET) 
(compiled Feb  1 2013,16:14:44)  
;
_computing_molecular_graphics 'Bruker XP'
_computing_publication_material SHELXL-97
_computing_structure_refinement 'SHELXL-97 (Sheldrick, 1997)'
_computing_structure_solution 'SHELXS-97 (Sheldrick, 1990)'
_diffrn_ambient_temperature 100(2)
_diffrn_detector_area_resol_mean 16.1419
_diffrn_measured_fraction_theta_full 0.996
_diffrn_measured_fraction_theta_max 0.958
_diffrn_measurement_device_type 'Oxford Diffraction Xcalibur, Eos'
_diffrn_measurement_method '\w scans'
_diffrn_radiation_monochromator graphite
_diffrn_radiation_source 'Enhance (Mo) X-ray Source'
_diffrn_radiation_type 'Mo K\a'
_diffrn_radiation_wavelength 0.71073
_diffrn_reflns_av_R_equivalents 0.0558
_diffrn_reflns_av_sigmaI/netI 0.0301
_diffrn_reflns_limit_h_max 16
_diffrn_reflns_limit_h_min -16
_diffrn_reflns_limit_k_max 24
_diffrn_reflns_limit_k_min -24
_diffrn_reflns_limit_l_max 20
_diffrn_reflns_limit_l_min -20
_diffrn_reflns_number 105084
_diffrn_reflns_theta_full 30.00
_diffrn_reflns_theta_max 30.93
_diffrn_reflns_theta_min 2.13
_exptl_absorpt_coefficient_mu 5.843
_exptl_absorpt_correction_T_max 1.00000
_exptl_absorpt_correction_T_min 0.84384
_exptl_absorpt_correction_type multi-scan
_exptl_absorpt_process_details
; 
CrysAlisPro, Agilent Technologies, 
Version 1.171.36.28 (release 01-02-2013 CrysAlis171 .NET) 
(compiled Feb  1 2013,16:14:44)  
;
_exptl_crystal_colour orange
_exptl_crystal_density_diffrn 1.846
_exptl_crystal_density_method 'not measured'
_exptl_crystal_description block
_exptl_crystal_F_000 1504
_exptl_crystal_size_max 0.18
_exptl_crystal_size_mid 0.12
_exptl_crystal_size_min 0.08
_refine_diff_density_max 1.530
_refine_diff_density_min -1.080
_refine_diff_density_rms 0.128
_refine_ls_extinction_method none
_refine_ls_goodness_of_fit_ref 1.065
_refine_ls_hydrogen_treatment constr
_refine_ls_matrix_type full
_refine_ls_number_parameters 279
_refine_ls_number_reflns 8427
_refine_ls_number_restraints 0
_refine_ls_restrained_S_all 1.065
_refine_ls_R_factor_all 0.0329
_refine_ls_R_factor_gt 0.0231
_refine_ls_shift/su_max 0.003
_refine_ls_shift/su_mean 0.000
_refine_ls_structure_factor_coef Fsqd
_refine_ls_weighting_details 'calc w=1/[\s^2^(Fo^2^)+(0.0116P)^2^+2.5216P] where P=(Fo^2^+2Fc^2^)/3'
_refine_ls_weighting_scheme calc
_refine_ls_wR_factor_gt 0.0393
_refine_ls_wR_factor_ref 0.0419
_reflns_number_gt 7296
_reflns_number_total 8427
_reflns_threshold_expression >2sigma(I)
_cod_data_source_file c5nj03360h2.cif
_cod_data_source_block jovana02
_cod_original_cell_volume 2773.98(10)
_cod_original_sg_symbol_H-M 'P 21/n'
_cod_database_code 7055415

loop_
_symmetry_equiv_pos_as_xyz
'x, y, z'
'-x+1/2, y+1/2, -z+1/2'
'-x, -y, -z'
'x-1/2, -y-1/2, z-1/2'

loop_
_atom_site_label
_atom_site_type_symbol
_atom_site_fract_x
_atom_site_fract_y
_atom_site_fract_z
_atom_site_U_iso_or_equiv
_atom_site_adp_type
_atom_site_occupancy
_atom_site_symmetry_multiplicity
_atom_site_calc_flag
_atom_site_refinement_flags
Pt Pt 0.420649(7) 0.395112(5) 0.148360(6) 0.01078(3) Uani 1 1 d .
N1 N 0.29097(17) 0.45098(11) 0.21581(13) 0.0153(4) Uani 1 1 d .
N3 N 0.26091(16) 0.46666(11) 0.38227(13) 0.0120(4) Uani 1 1 d .
N4 N 0.36597(16) 0.55759(11) 0.31586(13) 0.0130(4) Uani 1 1 d .
N2 N 0.30998(17) 0.40238(11) 0.03394(13) 0.0153(4) Uani 1 1 d .
Cl1 Cl 0.56273(5) 0.33021(3) 0.06061(4) 0.01749(11) Uani 1 1 d .
Cl2 Cl 0.53470(5) 0.38963(3) 0.28217(4) 0.01608(11) Uani 1 1 d .
C1 C 0.2108(2) 0.48745(16) 0.14838(17) 0.0218(5) Uani 1 1 d .
H1A H 0.2434 0.5370 0.1227 0.026 Uiso 1 1 calc R
H1B H 0.1362 0.4995 0.1794 0.026 Uiso 1 1 calc R
C2 C 0.1946(2) 0.42750(16) 0.07086(17) 0.0219(5) Uani 1 1 d .
H2A H 0.1526 0.3811 0.0958 0.026 Uiso 1 1 calc R
H2B H 0.1483 0.4507 0.0189 0.026 Uiso 1 1 calc R
C3 C 0.30688(19) 0.49035(13) 0.29910(15) 0.0128(4) Uani 1 1 d .
C4 C 0.2916(2) 0.51988(13) 0.45293(15) 0.0142(4) Uani 1 1 d .
C5 C 0.3570(2) 0.57670(13) 0.41149(15) 0.0142(4) Uani 1 1 d .
C6 C 0.1956(2) 0.39197(14) 0.39163(17) 0.0174(5) Uani 1 1 d .
H6 H 0.1844 0.3711 0.3261 0.021 Uiso 1 1 calc R
C7 C 0.2661(2) 0.33082(14) 0.44484(18) 0.0229(5) Uani 1 1 d .
H7A H 0.3405 0.3236 0.4132 0.034 Uiso 1 1 calc R
H7B H 0.2242 0.2806 0.4458 0.034 Uiso 1 1 calc R
H7C H 0.2789 0.3488 0.5099 0.034 Uiso 1 1 calc R
C8 C 0.0762(2) 0.40542(16) 0.43246(19) 0.0254(6) Uani 1 1 d .
H8A H 0.0830 0.4227 0.4985 0.038 Uiso 1 1 calc R
H8B H 0.0321 0.3561 0.4298 0.038 Uiso 1 1 calc R
H8C H 0.0363 0.4461 0.3956 0.038 Uiso 1 1 calc R
C9 C 0.2540(2) 0.51515(15) 0.55390(16) 0.0198(5) Uani 1 1 d .
H9A H 0.3033 0.5491 0.5928 0.030 Uiso 1 1 calc R
H9B H 0.2602 0.4605 0.5760 0.030 Uiso 1 1 calc R
H9C H 0.1737 0.5327 0.5591 0.030 Uiso 1 1 calc R
C10 C 0.4104(2) 0.64715(14) 0.45770(17) 0.0199(5) Uani 1 1 d .
H10A H 0.3730 0.6567 0.5188 0.030 Uiso 1 1 calc R
H10B H 0.4004 0.6934 0.4169 0.030 Uiso 1 1 calc R
H10C H 0.4929 0.6375 0.4677 0.030 Uiso 1 1 calc R
C11 C 0.4320(2) 0.59907(14) 0.24107(16) 0.0152(4) Uani 1 1 d .
H11 H 0.4288 0.5648 0.1834 0.018 Uiso 1 1 calc R
C12 C 0.3771(2) 0.67739(15) 0.21400(17) 0.0216(5) Uani 1 1 d .
H12A H 0.2951 0.6693 0.2003 0.032 Uiso 1 1 calc R
H12B H 0.4156 0.6986 0.1577 0.032 Uiso 1 1 calc R
H12C H 0.3853 0.7148 0.2665 0.032 Uiso 1 1 calc R
C13 C 0.5590(2) 0.60639(14) 0.26833(17) 0.0193(5) Uani 1 1 d .
H13A H 0.5667 0.6425 0.3222 0.029 Uiso 1 1 calc R
H13B H 0.6028 0.6270 0.2144 0.029 Uiso 1 1 calc R
H13C H 0.5891 0.5543 0.2859 0.029 Uiso 1 1 calc R
C14 C 0.2962(2) 0.32610(15) -0.01717(18) 0.0241(6) Uani 1 1 d .
H14A H 0.2410 0.3327 -0.0692 0.036 Uiso 1 1 calc R
H14B H 0.2676 0.2858 0.0268 0.036 Uiso 1 1 calc R
H14C H 0.3710 0.3095 -0.0428 0.036 Uiso 1 1 calc R
C15 C 0.3543(2) 0.46218(15) -0.03449(17) 0.0220(5) Uani 1 1 d .
H15A H 0.4313 0.4467 -0.0560 0.033 Uiso 1 1 calc R
H15B H 0.3585 0.5138 -0.0034 0.033 Uiso 1 1 calc R
H15C H 0.3021 0.4653 -0.0890 0.033 Uiso 1 1 calc R
C99 C 0.5087(2) 0.18659(14) 0.23426(16) 0.0179(5) Uani 1 1 d .
H99 H 0.5063 0.2448 0.2226 0.021 Uiso 1 1 calc R
Cl3 Cl 0.64854(6) 0.15244(4) 0.21043(5) 0.02696(14) Uani 1 1 d .
Cl4 Cl 0.47358(6) 0.16882(4) 0.35416(4) 0.02722(14) Uani 1 1 d .
Cl5 Cl 0.40734(6) 0.14048(4) 0.15921(4) 0.02824(14) Uani 1 1 d .
C98 C 0.8188(2) 0.36396(14) 0.19052(17) 0.0202(5) Uani 1 1 d .
H98 H 0.7342 0.3649 0.1764 0.024 Uiso 1 1 calc R
Cl6 Cl 0.89141(7) 0.32040(5) 0.09425(5) 0.03859(18) Uani 1 1 d .
Cl7 Cl 0.84165(6) 0.30789(4) 0.29400(5) 0.03017(15) Uani 1 1 d .
Cl8 Cl 0.86650(6) 0.46140(4) 0.20854(5) 0.02782(14) Uani 1 1 d .

loop_
_atom_site_aniso_label
_atom_site_aniso_U_11
_atom_site_aniso_U_22
_atom_site_aniso_U_33
_atom_site_aniso_U_23
_atom_site_aniso_U_13
_atom_site_aniso_U_12
Pt 0.01126(4) 0.01167(4) 0.00940(4) -0.00091(3) 0.00008(3) -0.00056(3)
N1 0.0134(10) 0.0198(10) 0.0128(9) -0.0038(8) -0.0007(7) 0.0010(8)
N3 0.0117(9) 0.0130(9) 0.0114(9) -0.0016(7) 0.0012(7) -0.0012(7)
N4 0.0112(9) 0.0152(9) 0.0124(9) -0.0003(7) 0.0011(7) -0.0007(7)
N2 0.0150(10) 0.0180(10) 0.0129(9) -0.0027(7) -0.0008(7) -0.0015(8)
Cl1 0.0171(3) 0.0200(3) 0.0154(3) -0.0030(2) 0.0023(2) 0.0034(2)
Cl2 0.0172(3) 0.0174(3) 0.0136(2) -0.0025(2) -0.0038(2) 0.0023(2)
C1 0.0161(13) 0.0310(14) 0.0181(12) -0.0067(10) -0.0028(10) 0.0069(10)
C2 0.0129(12) 0.0363(14) 0.0166(12) -0.0065(10) -0.0020(9) -0.0004(10)
C3 0.0111(11) 0.0150(10) 0.0123(10) 0.0001(8) 0.0002(8) 0.0023(8)
C4 0.0142(11) 0.0159(11) 0.0123(10) -0.0027(8) -0.0005(9) 0.0008(9)
C5 0.0155(12) 0.0148(10) 0.0122(10) -0.0015(8) 0.0010(9) -0.0004(9)
C6 0.0171(12) 0.0182(11) 0.0170(11) -0.0018(9) 0.0014(9) -0.0056(10)
C7 0.0254(14) 0.0166(12) 0.0267(13) 0.0016(10) 0.0007(11) -0.0035(10)
C8 0.0160(13) 0.0329(15) 0.0273(14) 0.0001(11) 0.0014(10) -0.0063(11)
C9 0.0227(13) 0.0237(12) 0.0129(11) -0.0024(9) 0.0031(9) -0.0059(10)
C10 0.0231(13) 0.0197(12) 0.0168(12) -0.0047(9) -0.0004(10) -0.0054(10)
C11 0.0148(11) 0.0184(11) 0.0125(10) 0.0019(9) 0.0039(8) -0.0025(9)
C12 0.0210(13) 0.0225(12) 0.0213(12) 0.0057(10) 0.0020(10) 0.0006(10)
C13 0.0145(12) 0.0210(12) 0.0225(12) 0.0010(10) 0.0027(9) -0.0018(10)
C14 0.0267(14) 0.0231(13) 0.0224(13) -0.0077(10) -0.0052(11) -0.0029(11)
C15 0.0229(14) 0.0279(13) 0.0151(12) 0.0050(10) -0.0009(10) -0.0021(11)
C99 0.0170(12) 0.0171(11) 0.0194(12) -0.0032(9) 0.0003(9) -0.0016(9)
Cl3 0.0185(3) 0.0300(3) 0.0324(3) -0.0013(3) 0.0034(3) 0.0048(3)
Cl4 0.0307(4) 0.0312(3) 0.0197(3) -0.0015(2) 0.0042(3) -0.0026(3)
Cl5 0.0236(3) 0.0370(4) 0.0241(3) -0.0035(3) -0.0003(3) -0.0111(3)
C98 0.0193(13) 0.0206(12) 0.0206(12) -0.0069(10) -0.0025(10) 0.0012(10)
Cl6 0.0334(4) 0.0486(4) 0.0338(4) -0.0185(3) 0.0084(3) 0.0001(3)
Cl7 0.0391(4) 0.0194(3) 0.0321(3) 0.0022(3) -0.0088(3) 0.0013(3)
Cl8 0.0346(4) 0.0192(3) 0.0296(3) 0.0019(2) -0.0082(3) -0.0026(3)

loop_
_atom_type_symbol
_atom_type_description
_atom_type_scat_dispersion_real
_atom_type_scat_dispersion_imag
_atom_type_scat_source
C C 0.0033 0.0016 'International Tables Vol C Tables 4.2.6.8 and 6.1.1.4'
H H 0.0000 0.0000 'International Tables Vol C Tables 4.2.6.8 and 6.1.1.4'
N N 0.0061 0.0033 'International Tables Vol C Tables 4.2.6.8 and 6.1.1.4'
Cl Cl 0.1484 0.1585 'International Tables Vol C Tables 4.2.6.8 and 6.1.1.4'
Pt Pt -1.7033 8.3905 'International Tables Vol C Tables 4.2.6.8 and 6.1.1.4'

loop_
_geom_angle_atom_site_label_1
_geom_angle_atom_site_label_2
_geom_angle_atom_site_label_3
_geom_angle
N1 Pt N2 83.04(8)
N1 Pt Cl2 93.38(5)
N2 Pt Cl2 176.36(5)
N1 Pt Cl1 175.94(5)
N2 Pt Cl1 92.90(5)
Cl2 Pt Cl1 90.68(2)
C3 N1 C1 116.03(19)
C3 N1 Pt 122.44(15)
C1 N1 Pt 111.31(14)
C3 N3 C4 109.28(18)
C3 N3 C6 122.24(18)
C4 N3 C6 128.36(18)
C3 N4 C5 109.13(18)
C3 N4 C11 122.50(18)
C5 N4 C11 128.32(19)
C14 N2 C15 108.20(18)
C14 N2 C2 108.67(19)
C15 N2 C2 109.90(19)
C14 N2 Pt 113.18(15)
C15 N2 Pt 109.48(14)
C2 N2 Pt 107.38(13)
N1 C1 C2 105.5(2)
N2 C2 C1 109.53(19)
N4 C3 N3 107.38(18)
N4 C3 N1 129.2(2)
N3 C3 N1 123.4(2)
C5 C4 N3 107.03(19)
C5 C4 C9 127.8(2)
N3 C4 C9 125.1(2)
C4 C5 N4 107.18(19)
C4 C5 C10 127.5(2)
N4 C5 C10 125.3(2)
N3 C6 C8 111.8(2)
N3 C6 C7 110.67(19)
C8 C6 C7 113.9(2)
N4 C11 C12 112.15(19)
N4 C11 C13 110.92(18)
C12 C11 C13 113.3(2)
Cl3 C99 Cl5 110.72(13)
Cl3 C99 Cl4 109.94(13)
Cl5 C99 Cl4 110.27(13)
Cl8 C98 Cl6 110.75(14)
Cl8 C98 Cl7 109.79(13)
Cl6 C98 Cl7 110.02(14)

loop_
_geom_bond_atom_site_label_1
_geom_bond_atom_site_label_2
_geom_bond_distance
Pt N1 2.0162(19)
Pt N2 2.0663(19)
Pt Cl2 2.3076(5)
Pt Cl1 2.3368(6)
N1 C3 1.365(3)
N1 C1 1.467(3)
N3 C3 1.351(3)
N3 C4 1.391(3)
N3 C6 1.480(3)
N4 C3 1.350(3)
N4 C5 1.393(3)
N4 C11 1.482(3)
N2 C14 1.489(3)
N2 C15 1.492(3)
N2 C2 1.498(3)
C1 C2 1.505(3)
C4 C5 1.358(3)
C4 C9 1.494(3)
C5 C10 1.495(3)
C6 C8 1.518(3)
C6 C7 1.518(3)
C11 C12 1.520(3)
C11 C13 1.527(3)
C99 Cl3 1.754(2)
C99 Cl5 1.764(2)
C99 Cl4 1.768(2)
C98 Cl8 1.760(3)
C98 Cl6 1.762(2)
C98 Cl7 1.763(3)

loop_
_geom_hbond_atom_site_label_D
_geom_hbond_atom_site_label_H
_geom_hbond_atom_site_label_A
_geom_hbond_distance_DH
_geom_hbond_distance_HA
_geom_hbond_distance_DA
_geom_hbond_angle_DHA
C99 H99 Cl1 1.00 2.79 3.512(2) 129.9
C99 H99 Cl2 1.00 2.62 3.519(2) 150.3
C98 H98 Cl1 1.00 2.64 3.535(3) 149.1
C98 H98 Cl2 1.00 2.79 3.566(3) 135.1

loop_
_geom_torsion_atom_site_label_1
_geom_torsion_atom_site_label_2
_geom_torsion_atom_site_label_3
_geom_torsion_atom_site_label_4
_geom_torsion
N2 Pt N1 C3 -161.28(19)
Cl2 Pt N1 C3 19.36(18)
Cl1 Pt N1 C3 -163.6(7)
N2 Pt N1 C1 -17.56(16)
Cl2 Pt N1 C1 163.08(15)
Cl1 Pt N1 C1 -19.9(9)
N1 Pt N2 C14 -131.51(17)
Cl2 Pt N2 C14 -121.3(8)
Cl1 Pt N2 C14 48.33(16)
N1 Pt N2 C15 107.71(16)
Cl2 Pt N2 C15 117.9(8)
Cl1 Pt N2 C15 -72.45(15)
N1 Pt N2 C2 -11.57(15)
Cl2 Pt N2 C2 -1.4(10)
Cl1 Pt N2 C2 168.27(14)
C3 N1 C1 C2 -171.5(2)
Pt N1 C1 C2 42.2(2)
C14 N2 C2 C1 161.1(2)
C15 N2 C2 C1 -80.7(2)
Pt N2 C2 C1 38.3(2)
N1 C1 C2 N2 -52.8(3)
C5 N4 C3 N3 0.0(2)
C11 N4 C3 N3 177.59(19)
C5 N4 C3 N1 178.9(2)
C11 N4 C3 N1 -3.5(4)
C4 N3 C3 N4 -0.1(2)
C6 N3 C3 N4 -176.39(19)
C4 N3 C3 N1 -179.1(2)
C6 N3 C3 N1 4.6(3)
C1 N1 C3 N4 -73.5(3)
Pt N1 C3 N4 68.6(3)
C1 N1 C3 N3 105.3(3)
Pt N1 C3 N3 -112.6(2)
C3 N3 C4 C5 0.1(3)
C6 N3 C4 C5 176.2(2)
C3 N3 C4 C9 177.9(2)
C6 N3 C4 C9 -6.1(4)
N3 C4 C5 N4 -0.2(3)
C9 C4 C5 N4 -177.8(2)
N3 C4 C5 C10 179.8(2)
C9 C4 C5 C10 2.1(4)
C3 N4 C5 C4 0.1(3)
C11 N4 C5 C4 -177.3(2)
C3 N4 C5 C10 -179.8(2)
C11 N4 C5 C10 2.7(4)
C3 N3 C6 C8 -124.8(2)
C4 N3 C6 C8 59.6(3)
C3 N3 C6 C7 107.1(2)
C4 N3 C6 C7 -68.5(3)
C3 N4 C11 C12 110.8(2)
C5 N4 C11 C12 -72.0(3)
C3 N4 C11 C13 -121.4(2)
C5 N4 C11 C13 55.8(3)
